data_4024767
loop_
_publ_author_name
'John R. Goodell'
'Jonathan P. McMullen'
'Nikolay Zaborenko'
'Jason R. Maloney'
'Chuan-Xing Ho'
'Klavs F. Jensen'
'John A. Porco'
'Aaron B. Beeler'

_publ_section_title
;
Development of an Automated Microfluidic Reaction Platform for
Multidimensional Screening: Reaction Discovery Employing
Bicyclo[3.2.1]octanoid Scaffolds
;
_journal_name_full 'Journal of Organic Chemistry'
_journal_page_first 6169
_journal_page_last 6180
_journal_paper_doi 10.1021/jo901073v
_journal_volume 74
_journal_year 2009
_chemical_formula_moiety 'C30 H26 N2 O5, C H2 Cl2'
_chemical_formula_sum 'C31 H28 Cl2 N2 O5'
_chemical_formula_weight 579.45
_chemical_name_systematic
;
 ?
;
_space_group_IT_number 2
_symmetry_cell_setting triclinic
_symmetry_space_group_name_Hall '-P 1'
_symmetry_space_group_name_H-M 'P -1'
_atom_sites_solution_hydrogens mixed
_atom_sites_solution_primary direct
_atom_sites_solution_secondary difmap
_audit_creation_method SHELXL-97
_cell_angle_alpha 89.189(2)
_cell_angle_beta 89.3230(10)
_cell_angle_gamma 78.0290(10)
_cell_formula_units_Z 4
_cell_length_a 11.4809(3)
_cell_length_b 15.1215(4)
_cell_length_c 16.5157(4)
_cell_measurement_reflns_used 9963
_cell_measurement_temperature 173(2)
_cell_measurement_theta_max 0.00
_cell_measurement_theta_min 0.00
_cell_volume 2804.51(12)
_computing_cell_refinement 'Bruker SAINT+'
_computing_data_collection 'Bruker APEX2'
_computing_data_reduction 'Bruker SAINT+'
_computing_molecular_graphics 'Bruker SHELXTL'
_computing_publication_material 'Bruker SHELXTL'
_computing_structure_refinement 'SHELXL-97 (Sheldrick, 1997)'
_computing_structure_solution 'SHELXS-97 (Sheldrick, 1990)'
_diffrn_ambient_temperature 173(2)
_diffrn_measured_fraction_theta_full 0.987
_diffrn_measured_fraction_theta_max 0.987
_diffrn_measurement_device_type 'Bruker X8 APEX II diffractometer'
_diffrn_measurement_method 'phi and omega scans'
_diffrn_radiation_monochromator graphite
_diffrn_radiation_source 'fine-focus sealed tube'
_diffrn_radiation_type MoK\a
_diffrn_radiation_wavelength 0.71073
_diffrn_reflns_av_R_equivalents 0.0398
_diffrn_reflns_av_sigmaI/netI 0.0412
_diffrn_reflns_limit_h_max 15
_diffrn_reflns_limit_h_min -15
_diffrn_reflns_limit_k_max 19
_diffrn_reflns_limit_k_min -20
_diffrn_reflns_limit_l_max 22
_diffrn_reflns_limit_l_min -19
_diffrn_reflns_number 60341
_diffrn_reflns_theta_full 28.28
_diffrn_reflns_theta_max 28.28
_diffrn_reflns_theta_min 1.23
_exptl_absorpt_coefficient_mu 0.276
_exptl_absorpt_correction_T_max 0.8978
_exptl_absorpt_correction_T_min 0.8521
_exptl_absorpt_correction_type multi-scan
_exptl_absorpt_process_details SADABS
_exptl_crystal_colour colourless
_exptl_crystal_density_diffrn 1.372
_exptl_crystal_density_method 'not measured'
_exptl_crystal_description block
_exptl_crystal_F_000 1208
_exptl_crystal_size_max 0.60
_exptl_crystal_size_mid 0.50
_exptl_crystal_size_min 0.40
_refine_diff_density_max 1.309
_refine_diff_density_min -0.796
_refine_diff_density_rms 0.062
_refine_ls_extinction_method none
_refine_ls_goodness_of_fit_ref 1.049
_refine_ls_hydrogen_treatment mixed
_refine_ls_matrix_type full
_refine_ls_number_parameters 965
_refine_ls_number_reflns 13738
_refine_ls_number_restraints 9
_refine_ls_restrained_S_all 1.053
_refine_ls_R_factor_all 0.0859
_refine_ls_R_factor_gt 0.0600
_refine_ls_shift/su_max 0.343
_refine_ls_shift/su_mean 0.005
_refine_ls_structure_factor_coef Fsqd
_refine_ls_weighting_details 'calc w=1/[\s^2^(Fo^2^)+(0.0790P)^2^+1.8873P] where P=(Fo^2^+2Fc^2^)/3'
_refine_ls_weighting_scheme calc
_refine_ls_wR_factor_gt 0.1536
_refine_ls_wR_factor_ref 0.1687
_reflns_number_gt 9969
_reflns_number_total 13738
_reflns_threshold_expression >2sigma(I)
_cod_data_source_file jo901073v_si_004.cif
_cod_data_source_block porco92
_cod_depositor_comments
;
The following automatic conversions were performed:
'_symmetry_cell_setting' value 'Triclinic' changed to 'triclinic'
according to '/home/saulius/struct/CIF-dictionaries/cif_core.dic'
dictionary named 'cif_core.dic' version 2.4.1 from 2010-06-29.

Automatic conversion script
Id: cif_fix_enum 1527 2010-12-29 10:47:43Z saulius 
;
_cod_original_sg_symbol_H-M P-1
_cod_database_code 4024767

loop_
_symmetry_equiv_pos_as_xyz
'x, y, z'
'-x, -y, -z'

loop_
_atom_site_label
_atom_site_type_symbol
_atom_site_fract_x
_atom_site_fract_y
_atom_site_fract_z
_atom_site_U_iso_or_equiv
_atom_site_adp_type
_atom_site_occupancy
_atom_site_symmetry_multiplicity
_atom_site_calc_flag
_atom_site_refinement_flags
_atom_site_disorder_assembly
_atom_site_disorder_group
O1 O 1.14421(12) 0.21714(8) 0.83209(8) 0.0308(3) Uani 1 1 d . . .
O2 O 1.12812(10) 0.37862(8) 0.92260(7) 0.0239(3) Uani 1 1 d . . .
O3 O 0.89073(10) 0.44135(8) 0.67750(7) 0.0213(2) Uani 1 1 d . . .
H3O H 0.8824(19) 0.4924(15) 0.6716(13) 0.034(6) Uiso 1 1 d . . .
O4 O 0.51933(14) 0.32529(12) 0.98851(12) 0.0586(5) Uani 1 1 d . . .
O5 O 0.55429(14) 0.42494(15) 1.07158(10) 0.0640(5) Uani 1 1 d . . .
N1 N 0.98419(11) 0.53151(9) 0.82962(8) 0.0193(3) Uani 1 1 d . . .
N2 N 0.57805(14) 0.37887(13) 1.01091(11) 0.0408(4) Uani 1 1 d . . .
C1 C 1.09267(14) 0.53474(11) 0.81391(9) 0.0201(3) Uani 1 1 d . . .
C2 C 1.16224(13) 0.44356(10) 0.78652(9) 0.0191(3) Uani 1 1 d . . .
H2 H 1.2479(15) 0.4341(11) 0.7852(10) 0.016(4) Uiso 1 1 d . . .
C3 C 1.10752(13) 0.43529(10) 0.70218(9) 0.0185(3) Uani 1 1 d . . .
H3 H 1.0935(15) 0.4926(12) 0.6715(11) 0.019(4) Uiso 1 1 d . . .
C4 C 1.17784(14) 0.35806(11) 0.64976(10) 0.0210(3) Uani 1 1 d . . .
H4 H 1.2495(15) 0.3297(11) 0.6795(10) 0.015(4) Uiso 1 1 d . . .
C5 C 1.09748(14) 0.28905(11) 0.64612(9) 0.0207(3) Uani 1 1 d . . .
H5 H 1.0414(16) 0.3083(12) 0.6056(11) 0.021(4) Uiso 1 1 d . . .
C6 C 1.02659(14) 0.30636(10) 0.72624(10) 0.0196(3) Uani 1 1 d . . .
H6 H 0.9651(15) 0.2717(11) 0.7321(10) 0.015(4) Uiso 1 1 d . . .
C7 C 1.10116(14) 0.28948(10) 0.80247(10) 0.0201(3) Uani 1 1 d . . .
C8 C 1.10182(14) 0.38099(10) 0.84066(9) 0.0194(3) Uani 1 1 d . . .
C9 C 0.97462(13) 0.43600(10) 0.81984(9) 0.0178(3) Uani 1 1 d . . .
C10 C 0.98732(13) 0.41011(10) 0.72781(9) 0.0180(3) Uani 1 1 d . . .
C11 C 1.24968(17) 0.33831(14) 0.94178(11) 0.0333(4) Uani 1 1 d . . .
H11C H 1.2616(19) 0.3499(14) 0.9985(14) 0.039(6) Uiso 1 1 d . . .
H11B H 1.271(2) 0.2739(17) 0.9306(15) 0.055(7) Uiso 1 1 d . . .
H11A H 1.310(2) 0.3686(16) 0.9117(15) 0.053(7) Uiso 1 1 d . . .
C12 C 1.21207(17) 0.39016(13) 0.56690(11) 0.0296(4) Uani 1 1 d . . .
H12C H 1.1415(18) 0.4210(14) 0.5375(13) 0.034(5) Uiso 1 1 d . . .
H12B H 1.2524(17) 0.3392(13) 0.5358(12) 0.030(5) Uiso 1 1 d . . .
H12A H 1.263(2) 0.4285(15) 0.5704(14) 0.040(6) Uiso 1 1 d . . .
C13 C 1.14017(14) 0.61762(11) 0.81402(11) 0.0245(4) Uani 1 1 d . . .
C14 C 1.09130(17) 0.68853(12) 0.86448(13) 0.0335(4) Uani 1 1 d . . .
H14 H 1.0313(17) 0.6832(12) 0.8994(11) 0.021(5) Uiso 1 1 d . . .
C15 C 1.1402(2) 0.76517(14) 0.86559(16) 0.0486(6) Uani 1 1 d . . .
H15 H 1.103(2) 0.8105(18) 0.8999(17) 0.063(8) Uiso 1 1 d . . .
C16 C 1.2352(2) 0.77204(15) 0.81546(18) 0.0524(6) Uani 1 1 d . . .
H16 H 1.264(2) 0.8256(18) 0.8150(16) 0.060(8) Uiso 1 1 d . . .
C17 C 1.28320(18) 0.70248(14) 0.76537(16) 0.0447(6) Uani 1 1 d . . .
H17 H 1.353(2) 0.7042(17) 0.7284(16) 0.059(7) Uiso 1 1 d . . .
C18 C 1.23727(16) 0.62499(13) 0.76508(12) 0.0318(4) Uani 1 1 d . . .
H18 H 1.2724(18) 0.5772(14) 0.7292(13) 0.036(6) Uiso 1 1 d . . .
C19 C 1.15715(15) 0.19246(11) 0.62883(10) 0.0235(4) Uani 1 1 d . . .
C20 C 1.26259(17) 0.14924(12) 0.66514(12) 0.0311(4) Uani 1 1 d . . .
H20 H 1.3023(19) 0.1792(15) 0.7027(14) 0.040(6) Uiso 1 1 d . . .
C21 C 1.31362(18) 0.06007(13) 0.64799(13) 0.0380(5) Uani 1 1 d . . .
H21 H 1.387(2) 0.0322(15) 0.6750(14) 0.044(6) Uiso 1 1 d . . .
C22 C 1.26044(19) 0.01319(13) 0.59318(14) 0.0416(5) Uani 1 1 d . . .
H22 H 1.294(2) -0.0468(17) 0.5825(14) 0.050(7) Uiso 1 1 d . . .
C23 C 1.15689(19) 0.05507(13) 0.55599(14) 0.0399(5) Uani 1 1 d . . .
H23 H 1.118(2) 0.0251(15) 0.5190(14) 0.044(6) Uiso 1 1 d . . .
C24 C 1.10506(16) 0.14406(12) 0.57385(11) 0.0297(4) Uani 1 1 d . . .
H24 H 1.0367(17) 0.1727(13) 0.5504(12) 0.025(5) Uiso 1 1 d . . .
C25 C 0.87142(14) 0.41609(10) 0.86854(10) 0.0207(3) Uani 1 1 d . . .
C26 C 0.79474(15) 0.36414(12) 0.84057(11) 0.0278(4) Uani 1 1 d . . .
H26 H 0.8014(17) 0.3388(14) 0.7908(13) 0.031(5) Uiso 1 1 d . . .
C27 C 0.70003(16) 0.34909(12) 0.88771(12) 0.0315(4) Uani 1 1 d . . .
H27 H 0.6470(19) 0.3142(14) 0.8637(13) 0.038(6) Uiso 1 1 d . . .
C28 C 0.68132(15) 0.38992(12) 0.96212(11) 0.0292(4) Uani 1 1 d . . .
C29 C 0.75527(16) 0.44243(14) 0.99153(11) 0.0313(4) Uani 1 1 d . . .
H29 H 0.738(2) 0.4691(15) 1.0435(14) 0.044(6) Uiso 1 1 d . . .
C30 C 0.85114(15) 0.45444(12) 0.94505(10) 0.0264(4) Uani 1 1 d . . .
H30 H 0.9064(18) 0.4912(14) 0.9661(13) 0.033(5) Uiso 1 1 d . . .
O1A O 0.46040(10) 0.84163(8) 0.70238(7) 0.0279(3) Uani 1 1 d . . .
O2A O 0.61862(10) 0.74969(7) 0.58184(7) 0.0233(3) Uani 1 1 d . . .
O3A O 0.75923(10) 0.64322(8) 0.85021(7) 0.0224(3) Uani 1 1 d . . .
H3AO H 0.8265(18) 0.6150(14) 0.8430(12) 0.030(5) Uiso 1 1 d . . .
O4A O 0.45788(13) 0.32223(10) 0.73605(11) 0.0476(4) Uani 1 1 d . . .
O5A O 0.48352(14) 0.32392(10) 0.60633(11) 0.0502(4) Uani 1 1 d . . .
N1A N 0.82518(11) 0.63263(9) 0.66200(8) 0.0188(3) Uani 1 1 d . . .
N2A N 0.48753(14) 0.35649(11) 0.67294(12) 0.0379(4) Uani 1 1 d . . .
C1A C 0.86047(14) 0.70574(10) 0.64507(9) 0.0193(3) Uani 1 1 d . . .
C2A C 0.77220(14) 0.78751(11) 0.67476(10) 0.0211(3) Uani 1 1 d . . .
H2A H 0.7739(16) 0.8440(13) 0.6534(11) 0.023(5) Uiso 1 1 d . . .
C3A C 0.78911(15) 0.77696(11) 0.76823(10) 0.0221(3) Uani 1 1 d . . .
H3A H 0.8744(17) 0.7568(13) 0.7809(12) 0.027(5) Uiso 1 1 d . . .
C4A C 0.73268(17) 0.86077(12) 0.81829(11) 0.0293(4) Uani 1 1 d . . .
H4A H 0.7087(16) 0.9111(13) 0.7820(12) 0.024(5) Uiso 1 1 d . . .
C5A C 0.62316(16) 0.83552(11) 0.85989(10) 0.0257(4) Uani 1 1 d . . .
H5A H 0.6525(16) 0.8032(12) 0.9134(11) 0.022(5) Uiso 1 1 d . . .
C6A C 0.59519(14) 0.76145(11) 0.80488(10) 0.0218(3) Uani 1 1 d . . .
H6A H 0.5367(16) 0.7288(12) 0.8318(11) 0.020(4) Uiso 1 1 d . . .
C7A C 0.55555(14) 0.79574(10) 0.72060(10) 0.0211(3) Uani 1 1 d . . .
C8A C 0.65427(14) 0.75496(10) 0.66139(9) 0.0194(3) Uani 1 1 d . . .
C9A C 0.70577(13) 0.66090(10) 0.70060(9) 0.0178(3) Uani 1 1 d . . .
C10A C 0.71817(14) 0.70189(10) 0.78649(9) 0.0196(3) Uani 1 1 d . . .
C11A C 0.59759(18) 0.83334(12) 0.53714(11) 0.0300(4) Uani 1 1 d . . .
H11F H 0.667(2) 0.8518(15) 0.5247(14) 0.042(6) Uiso 1 1 d . . .
H11E H 0.551(2) 0.8850(16) 0.5654(14) 0.046(6) Uiso 1 1 d . . .
H11D H 0.5678(19) 0.8239(15) 0.4860(14) 0.040(6) Uiso 1 1 d . . .
C12A C 0.8185(2) 0.88592(17) 0.87866(15) 0.0484(6) Uani 1 1 d . . .
H12F H 0.778(3) 0.938(2) 0.9074(18) 0.075(9) Uiso 1 1 d . . .
H12E H 0.839(2) 0.8367(16) 0.9193(14) 0.044(6) Uiso 1 1 d . . .
H12D H 0.880(3) 0.9010(19) 0.8552(18) 0.072(9) Uiso 1 1 d . . .
C13A C 0.97821(14) 0.70949(11) 0.61129(10) 0.0226(4) Uani 1 1 d . . .
C14A C 1.04122(15) 0.63895(12) 0.56458(10) 0.0260(4) Uani 1 1 d . . .
H14A H 1.0038(17) 0.5875(13) 0.5566(12) 0.027(5) Uiso 1 1 d . . .
C15A C 1.15089(17) 0.64408(15) 0.53165(13) 0.0372(5) Uani 1 1 d . . .
H15A H 1.1876(19) 0.5971(15) 0.5008(13) 0.036(6) Uiso 1 1 d . . .
C16A C 1.20045(17) 0.71815(16) 0.54685(14) 0.0451(6) Uani 1 1 d . . .
H16A H 1.281(2) 0.7163(16) 0.5268(15) 0.055(7) Uiso 1 1 d . . .
C17A C 1.13984(19) 0.78706(15) 0.59362(15) 0.0444(5) Uani 1 1 d . . .
H17A H 1.173(2) 0.8358(19) 0.6076(17) 0.067(8) Uiso 1 1 d . . .
C18A C 1.02813(17) 0.78395(13) 0.62530(12) 0.0329(4) Uani 1 1 d . . .
H18A H 0.9850(17) 0.8321(14) 0.6595(12) 0.031(5) Uiso 1 1 d . . .
C19A C 0.51818(17) 0.91087(12) 0.87889(10) 0.0303(4) Uani 1 1 d . . .
C20A C 0.5019(3) 0.99679(16) 0.84621(15) 0.0580(7) Uani 1 1 d . . .
H20A H 0.558(3) 1.017(2) 0.803(2) 0.103(12) Uiso 1 1 d . . .
C21A C 0.4028(3) 1.06282(17) 0.86610(16) 0.0673(8) Uani 1 1 d . . .
H21A H 0.403(3) 1.121(2) 0.846(2) 0.100(11) Uiso 1 1 d . . .
C22A C 0.3193(2) 1.04436(17) 0.91879(14) 0.0558(7) Uani 1 1 d . . .
H22A H 0.256(2) 1.0954(17) 0.9337(15) 0.056(7) Uiso 1 1 d . . .
C23A C 0.3342(2) 0.95938(18) 0.95244(17) 0.0605(7) Uani 1 1 d . . .
H23A H 0.287(3) 0.940(2) 0.9926(19) 0.080(10) Uiso 1 1 d . . .
C24A C 0.4338(2) 0.89364(15) 0.93317(15) 0.0474(6) Uani 1 1 d . . .
H24A H 0.442(2) 0.8380(17) 0.9573(16) 0.055(7) Uiso 1 1 d . . .
C25A C 0.63597(13) 0.58762(10) 0.69417(10) 0.0197(3) Uani 1 1 d . . .
C26A C 0.58699(15) 0.55217(11) 0.76113(10) 0.0240(4) Uani 1 1 d . . .
H26A H 0.5932(15) 0.5738(12) 0.8112(11) 0.018(4) Uiso 1 1 d . . .
C27A C 0.53361(15) 0.47865(12) 0.75356(11) 0.0277(4) Uani 1 1 d . . .
H27A H 0.5031(18) 0.4543(14) 0.7982(13) 0.031(5) Uiso 1 1 d . . .
C28A C 0.53202(15) 0.44044(11) 0.67888(12) 0.0280(4) Uani 1 1 d . . .
C29A C 0.57618(16) 0.47563(12) 0.61029(11) 0.0294(4) Uani 1 1 d . . .
H29A H 0.5721(17) 0.4488(13) 0.5603(13) 0.028(5) Uiso 1 1 d . . .
C30A C 0.62693(15) 0.54971(12) 0.61836(11) 0.0260(4) Uani 1 1 d . . .
H30A H 0.663(2) 0.5738(15) 0.5740(14) 0.044(6) Uiso 1 1 d . . .
Cl1 Cl 0.67081(8) 0.05362(5) 0.62369(6) 0.0817(2) Uani 1 1 d D . .
Cl2 Cl 0.75173(6) 0.21858(5) 0.66109(5) 0.06328(18) Uani 1 1 d D . .
C1S C 0.6753(3) 0.13620(18) 0.69505(19) 0.0646(8) Uani 1 1 d D . .
H1SB H 0.708(3) 0.123(2) 0.747(2) 0.093(11) Uiso 1 1 d . . .
H1SA H 0.591(3) 0.164(2) 0.699(2) 0.101(12) Uiso 1 1 d . . .
Cl3 Cl 0.92091(16) 0.11210(10) 0.86858(11) 0.0961(5) Uani 0.6130(18) 1 d PD A 1
Cl4 Cl 0.97062(14) 0.00846(9) 0.72261(9) 0.0694(4) Uani 0.6130(18) 1 d PD A 1
C2S C 1.0302(5) 0.0457(4) 0.8059(4) 0.090(2) Uani 0.6130(18) 1 d PD A 1
H2SA H 1.0888 0.0820 0.7887 0.108 Uiso 0.6130(18) 1 calc PR A 1
H2SB H 1.0730 -0.0070 0.8375 0.108 Uiso 0.6130(18) 1 calc PR A 1
Cl3' Cl 0.9973(3) 0.0576(3) 0.9034(2) 0.1553(13) Uani 0.3870(18) 1 d PD A 2
Cl4' Cl 0.9880(5) 0.0170(5) 0.7413(3) 0.198(2) Uani 0.3870(18) 1 d PD A 2
C2S' C 1.0726(7) 0.0320(6) 0.8152(5) 0.074(3) Uani 0.3870(18) 1 d PD A 2
H2SC H 1.1135 0.0816 0.8005 0.089 Uiso 0.3870(18) 1 calc PR A 2
H2SD H 1.1343 -0.0236 0.8232 0.089 Uiso 0.3870(18) 1 calc PR A 2

loop_
_atom_site_aniso_label
_atom_site_aniso_U_11
_atom_site_aniso_U_22
_atom_site_aniso_U_33
_atom_site_aniso_U_23
_atom_site_aniso_U_13
_atom_site_aniso_U_12
O1 0.0381(7) 0.0216(6) 0.0304(7) 0.0034(5) -0.0049(5) -0.0006(5)
O2 0.0248(5) 0.0289(6) 0.0157(5) -0.0011(4) -0.0021(4) 0.0002(5)
O3 0.0208(5) 0.0188(5) 0.0222(6) -0.0018(4) -0.0050(4) 0.0008(4)
O4 0.0352(7) 0.0670(10) 0.0764(12) 0.0134(9) 0.0150(8) -0.0192(7)
O5 0.0459(8) 0.1101(15) 0.0352(8) 0.0029(9) 0.0220(7) -0.0156(9)
N1 0.0216(6) 0.0192(6) 0.0163(6) -0.0028(5) 0.0001(5) -0.0021(5)
N2 0.0242(7) 0.0579(11) 0.0369(9) 0.0200(8) 0.0064(7) -0.0025(8)
C1 0.0207(7) 0.0216(7) 0.0172(7) -0.0011(6) -0.0019(6) -0.0025(6)
C2 0.0166(7) 0.0201(7) 0.0200(7) -0.0015(6) 0.0004(6) -0.0023(6)
C3 0.0188(7) 0.0185(7) 0.0169(7) 0.0003(6) 0.0010(6) -0.0009(6)
C4 0.0207(7) 0.0222(7) 0.0178(7) -0.0010(6) 0.0024(6) 0.0009(6)
C5 0.0220(7) 0.0217(7) 0.0157(7) -0.0021(6) -0.0005(6) 0.0019(6)
C6 0.0192(7) 0.0185(7) 0.0201(7) -0.0024(6) 0.0009(6) -0.0018(6)
C7 0.0191(7) 0.0205(7) 0.0193(7) 0.0002(6) 0.0042(6) -0.0013(6)
C8 0.0194(7) 0.0207(7) 0.0165(7) -0.0007(6) -0.0002(6) -0.0003(6)
C9 0.0188(7) 0.0163(7) 0.0168(7) -0.0017(5) -0.0002(6) -0.0002(6)
C10 0.0178(7) 0.0187(7) 0.0165(7) -0.0011(5) -0.0005(6) -0.0012(6)
C11 0.0282(9) 0.0425(11) 0.0237(9) -0.0020(8) -0.0080(7) 0.0058(8)
C12 0.0364(9) 0.0306(9) 0.0203(8) -0.0025(7) 0.0090(7) -0.0037(8)
C13 0.0229(7) 0.0221(8) 0.0286(9) -0.0003(6) -0.0073(7) -0.0044(6)
C14 0.0335(9) 0.0273(9) 0.0397(11) -0.0067(8) -0.0049(8) -0.0055(7)
C15 0.0507(12) 0.0264(10) 0.0682(15) -0.0128(10) -0.0141(11) -0.0052(9)
C16 0.0409(11) 0.0319(10) 0.0894(18) 0.0038(11) -0.0177(12) -0.0184(9)
C17 0.0304(9) 0.0376(10) 0.0688(15) 0.0085(10) -0.0077(10) -0.0135(8)
C18 0.0241(8) 0.0300(9) 0.0421(11) 0.0030(8) -0.0045(8) -0.0073(7)
C19 0.0272(8) 0.0199(7) 0.0218(8) -0.0013(6) 0.0072(6) -0.0017(6)
C20 0.0312(9) 0.0272(9) 0.0308(9) -0.0028(7) 0.0004(8) 0.0035(7)
C21 0.0333(10) 0.0267(9) 0.0484(12) 0.0033(8) 0.0071(9) 0.0059(8)
C22 0.0430(11) 0.0187(8) 0.0604(13) -0.0045(8) 0.0184(10) -0.0011(8)
C23 0.0421(10) 0.0273(9) 0.0519(12) -0.0132(8) 0.0098(9) -0.0107(8)
C24 0.0299(9) 0.0261(8) 0.0322(9) -0.0059(7) 0.0044(7) -0.0036(7)
C25 0.0192(7) 0.0199(7) 0.0208(8) 0.0018(6) 0.0012(6) 0.0009(6)
C26 0.0255(8) 0.0283(8) 0.0296(9) -0.0067(7) 0.0066(7) -0.0057(7)
C27 0.0237(8) 0.0295(9) 0.0419(11) 0.0021(8) 0.0018(8) -0.0069(7)
C28 0.0207(8) 0.0350(9) 0.0284(9) 0.0119(7) 0.0064(7) 0.0009(7)
C29 0.0282(8) 0.0435(10) 0.0192(8) 0.0021(7) 0.0042(7) -0.0009(8)
C30 0.0241(8) 0.0334(9) 0.0201(8) -0.0002(7) 0.0002(6) -0.0023(7)
O1A 0.0238(6) 0.0271(6) 0.0285(6) 0.0026(5) 0.0029(5) 0.0042(5)
O2A 0.0295(6) 0.0216(5) 0.0172(5) 0.0017(4) 0.0002(5) -0.0019(5)
O3A 0.0225(5) 0.0227(5) 0.0183(5) 0.0029(4) 0.0033(4) 0.0037(5)
O4A 0.0407(7) 0.0368(7) 0.0695(11) 0.0058(7) 0.0057(7) -0.0185(6)
O5A 0.0496(8) 0.0412(8) 0.0645(10) -0.0140(7) -0.0087(8) -0.0192(7)
N1A 0.0182(6) 0.0212(6) 0.0158(6) -0.0010(5) 0.0033(5) -0.0016(5)
N2A 0.0248(7) 0.0293(8) 0.0602(11) -0.0032(8) -0.0046(8) -0.0070(6)
C1A 0.0220(7) 0.0199(7) 0.0151(7) -0.0012(6) 0.0013(6) -0.0019(6)
C2A 0.0246(7) 0.0176(7) 0.0199(8) 0.0009(6) 0.0043(6) -0.0023(6)
C3A 0.0255(8) 0.0202(7) 0.0199(8) -0.0026(6) 0.0031(6) -0.0030(6)
C4A 0.0405(10) 0.0222(8) 0.0243(9) -0.0053(7) 0.0063(7) -0.0046(7)
C5A 0.0328(9) 0.0225(8) 0.0176(8) -0.0036(6) 0.0028(7) 0.0038(7)
C6A 0.0230(7) 0.0203(7) 0.0192(8) -0.0004(6) 0.0052(6) 0.0017(6)
C7A 0.0226(7) 0.0160(7) 0.0236(8) 0.0000(6) 0.0030(6) -0.0018(6)
C8A 0.0220(7) 0.0172(7) 0.0174(7) 0.0006(6) 0.0030(6) -0.0006(6)
C9A 0.0180(7) 0.0167(7) 0.0169(7) -0.0003(5) 0.0032(6) 0.0007(6)
C10A 0.0216(7) 0.0183(7) 0.0165(7) -0.0001(6) 0.0039(6) 0.0009(6)
C11A 0.0366(9) 0.0270(9) 0.0238(9) 0.0069(7) -0.0013(8) -0.0008(7)
C12A 0.0526(12) 0.0559(12) 0.0430(12) -0.0265(10) 0.0133(10) -0.0252(10)
C13A 0.0208(7) 0.0272(8) 0.0193(8) 0.0040(6) 0.0007(6) -0.0040(6)
C14A 0.0219(8) 0.0308(9) 0.0234(8) 0.0036(7) 0.0029(7) -0.0015(7)
C15A 0.0272(9) 0.0442(11) 0.0357(10) 0.0045(9) 0.0109(8) 0.0019(8)
C16A 0.0236(9) 0.0595(13) 0.0522(13) 0.0172(10) 0.0086(9) -0.0100(9)
C17A 0.0363(10) 0.0461(11) 0.0557(14) 0.0089(10) 0.0018(10) -0.0209(9)
C18A 0.0308(9) 0.0301(9) 0.0396(10) 0.0017(8) 0.0028(8) -0.0104(7)
C19A 0.0365(9) 0.0293(9) 0.0190(8) -0.0067(7) -0.0032(7) 0.0079(7)
C20A 0.0744(16) 0.0408(12) 0.0438(13) 0.0105(10) 0.0158(12) 0.0208(12)
C21A 0.0907(19) 0.0434(13) 0.0470(14) 0.0088(11) 0.0081(13) 0.0331(13)
C22A 0.0601(14) 0.0538(13) 0.0359(11) -0.0132(10) -0.0045(10) 0.0302(11)
C23A 0.0580(14) 0.0510(14) 0.0631(16) -0.0156(12) 0.0228(12) 0.0100(12)
C24A 0.0494(12) 0.0333(11) 0.0525(13) -0.0069(9) 0.0187(10) 0.0071(9)
C25A 0.0155(7) 0.0179(7) 0.0234(8) 0.0005(6) 0.0030(6) 0.0018(6)
C26A 0.0233(8) 0.0246(8) 0.0231(8) 0.0003(6) 0.0043(6) -0.0027(6)
C27A 0.0212(8) 0.0276(8) 0.0336(9) 0.0061(7) 0.0041(7) -0.0044(7)
C28A 0.0186(7) 0.0222(8) 0.0431(10) -0.0020(7) -0.0002(7) -0.0038(6)
C29A 0.0256(8) 0.0311(9) 0.0307(9) -0.0076(7) -0.0008(7) -0.0039(7)
C30A 0.0256(8) 0.0273(8) 0.0242(8) -0.0014(7) 0.0028(7) -0.0036(7)
Cl1 0.0994(6) 0.0550(4) 0.0898(5) -0.0183(4) -0.0193(4) -0.0121(4)
Cl2 0.0580(3) 0.0582(4) 0.0761(4) 0.0018(3) -0.0041(3) -0.0177(3)
C1S 0.0729(17) 0.0479(14) 0.0743(19) -0.0066(13) 0.0136(15) -0.0159(13)
Cl3 0.1136(11) 0.0757(8) 0.1105(12) -0.0155(8) 0.0164(9) -0.0465(8)
Cl4 0.0798(8) 0.0576(7) 0.0665(8) 0.0077(6) 0.0165(6) -0.0059(6)
C2S 0.044(3) 0.053(3) 0.173(7) -0.016(3) -0.014(3) -0.010(2)
Cl3' 0.151(2) 0.213(3) 0.146(3) -0.058(2) 0.045(2) -0.137(2)
Cl4' 0.197(4) 0.345(7) 0.090(3) 0.055(3) -0.017(3) -0.146(4)
C2S' 0.048(5) 0.054(5) 0.123(8) 0.011(5) -0.017(5) -0.018(4)

loop_
_atom_type_symbol
_atom_type_description
_atom_type_scat_dispersion_real
_atom_type_scat_dispersion_imag
_atom_type_scat_source
C C 0.0033 0.0016 'International Tables Vol C Tables 4.2.6.8 and 6.1.1.4'
H H 0.0000 0.0000 'International Tables Vol C Tables 4.2.6.8 and 6.1.1.4'
N N 0.0061 0.0033 'International Tables Vol C Tables 4.2.6.8 and 6.1.1.4'
O O 0.0106 0.0060 'International Tables Vol C Tables 4.2.6.8 and 6.1.1.4'
Cl Cl 0.1484 0.1585 'International Tables Vol C Tables 4.2.6.8 and 6.1.1.4'

loop_
_geom_angle_atom_site_label_1
_geom_angle_atom_site_label_2
_geom_angle_atom_site_label_3
_geom_angle
_geom_angle_site_symmetry_1
_geom_angle_site_symmetry_3
_geom_angle_publ_flag
C8 O2 C11 114.70(12) . . ?
C1 N1 C9 106.42(12) . . ?
O4 N2 O5 123.52(18) . . ?
O4 N2 C28 118.43(18) . . ?
O5 N2 C28 118.03(19) . . ?
N1 C1 C13 124.48(14) . . ?
N1 C1 C2 110.92(14) . . ?
C13 C1 C2 124.30(14) . . ?
C1 C2 C3 101.72(12) . . ?
C1 C2 C8 99.50(12) . . ?
C3 C2 C8 102.67(12) . . ?
C4 C3 C2 114.49(12) . . ?
C4 C3 C10 108.14(13) . . ?
C2 C3 C10 100.40(12) . . ?
C12 C4 C5 113.56(14) . . ?
C12 C4 C3 113.09(13) . . ?
C5 C4 C3 104.62(12) . . ?
C19 C5 C4 116.98(13) . . ?
C19 C5 C6 116.79(14) . . ?
C4 C5 C6 101.99(12) . . ?
C7 C6 C10 100.59(12) . . ?
C7 C6 C5 115.08(13) . . ?
C10 C6 C5 103.25(12) . . ?
O1 C7 C6 126.56(15) . . ?
O1 C7 C8 125.08(15) . . ?
C6 C7 C8 108.08(12) . . ?
O2 C8 C7 115.70(13) . . ?
O2 C8 C2 116.28(13) . . ?
C7 C8 C2 113.49(12) . . ?
O2 C8 C9 113.98(12) . . ?
C7 C8 C9 101.94(12) . . ?
C2 C8 C9 92.08(11) . . ?
N1 C9 C25 110.55(12) . . ?
N1 C9 C8 103.95(12) . . ?
C25 C9 C8 117.69(13) . . ?
N1 C9 C10 109.92(12) . . ?
C25 C9 C10 119.54(13) . . ?
C8 C9 C10 93.21(11) . . ?
O3 C10 C6 111.92(13) . . ?
O3 C10 C3 116.47(13) . . ?
C6 C10 C3 98.90(11) . . ?
O3 C10 C9 118.18(12) . . ?
C6 C10 C9 105.84(12) . . ?
C3 C10 C9 103.30(12) . . ?
C14 C13 C18 119.12(17) . . ?
C14 C13 C1 120.58(16) . . ?
C18 C13 C1 120.27(15) . . ?
C13 C14 C15 119.6(2) . . ?
C16 C15 C14 120.5(2) . . ?
C17 C16 C15 120.0(2) . . ?
C16 C17 C18 120.1(2) . . ?
C17 C18 C13 120.63(19) . . ?
C24 C19 C20 118.04(15) . . ?
C24 C19 C5 118.87(15) . . ?
C20 C19 C5 123.09(16) . . ?
C21 C20 C19 121.08(19) . . ?
C22 C21 C20 119.95(19) . . ?
C23 C22 C21 119.82(18) . . ?
C22 C23 C24 120.2(2) . . ?
C23 C24 C19 120.86(18) . . ?
C26 C25 C30 118.89(15) . . ?
C26 C25 C9 123.50(14) . . ?
C30 C25 C9 117.59(15) . . ?
C25 C26 C27 120.99(17) . . ?
C28 C27 C26 118.34(18) . . ?
C29 C28 C27 122.15(16) . . ?
C29 C28 N2 118.65(17) . . ?
C27 C28 N2 119.18(18) . . ?
C28 C29 C30 118.79(17) . . ?
C29 C30 C25 120.78(17) . . ?
C8A O2A C11A 115.25(13) . . ?
C1A N1A C9A 105.95(12) . . ?
O5A N2A O4A 123.65(17) . . ?
O5A N2A C28A 118.34(18) . . ?
O4A N2A C28A 118.01(18) . . ?
N1A C1A C13A 124.52(14) . . ?
N1A C1A C2A 111.21(13) . . ?
C13A C1A C2A 123.79(14) . . ?
C1A C2A C8A 99.79(12) . . ?
C1A C2A C3A 101.13(12) . . ?
C8A C2A C3A 102.78(13) . . ?
C4A C3A C10A 108.00(13) . . ?
C4A C3A C2A 115.49(13) . . ?
C10A C3A C2A 100.23(13) . . ?
C12A C4A C5A 112.27(16) . . ?
C12A C4A C3A 112.61(16) . . ?
C5A C4A C3A 104.86(14) . . ?
C19A C5A C6A 114.89(15) . . ?
C19A C5A C4A 117.94(15) . . ?
C6A C5A C4A 102.92(13) . . ?
C7A C6A C5A 113.34(13) . . ?
C7A C6A C10A 101.25(12) . . ?
C5A C6A C10A 103.82(13) . . ?
O1A C7A C6A 126.76(14) . . ?
O1A C7A C8A 125.54(15) . . ?
C6A C7A C8A 107.52(12) . . ?
O2A C8A C7A 115.26(13) . . ?
O2A C8A C2A 117.01(13) . . ?
C7A C8A C2A 113.31(13) . . ?
O2A C8A C9A 113.28(12) . . ?
C7A C8A C9A 102.65(12) . . ?
C2A C8A C9A 91.98(11) . . ?
N1A C9A C25A 110.60(12) . . ?
N1A C9A C8A 104.09(12) . . ?
C25A C9A C8A 118.59(13) . . ?
N1A C9A C10A 110.03(12) . . ?
C25A C9A C10A 118.36(13) . . ?
C8A C9A C10A 93.35(11) . . ?
O3A C10A C6A 112.09(12) . . ?
O3A C10A C3A 116.16(13) . . ?
C6A C10A C3A 99.41(12) . . ?
O3A C10A C9A 118.53(12) . . ?
C6A C10A C9A 105.08(12) . . ?
C3A C10A C9A 103.31(12) . . ?
C18A C13A C14A 119.09(16) . . ?
C18A C13A C1A 120.13(15) . . ?
C14A C13A C1A 120.78(15) . . ?
C15A C14A C13A 120.27(18) . . ?
C14A C15A C16A 120.11(19) . . ?
C17A C16A C15A 119.91(18) . . ?
C16A C17A C18A 120.6(2) . . ?
C13A C18A C17A 119.99(18) . . ?
C24A C19A C20A 117.39(18) . . ?
C24A C19A C5A 118.34(17) . . ?
C20A C19A C5A 124.26(19) . . ?
C19A C20A C21A 121.2(2) . . ?
C22A C21A C20A 120.7(2) . . ?
C21A C22A C23A 119.0(2) . . ?
C22A C23A C24A 120.3(3) . . ?
C19A C24A C23A 121.3(2) . . ?
C26A C25A C30A 118.79(16) . . ?
C26A C25A C9A 122.54(15) . . ?
C30A C25A C9A 118.53(14) . . ?
C27A C26A C25A 120.61(16) . . ?
C28A C27A C26A 118.81(17) . . ?
C27A C28A C29A 122.28(17) . . ?
C27A C28A N2A 118.48(17) . . ?
C29A C28A N2A 119.16(17) . . ?
C30A C29A C28A 118.28(17) . . ?
C29A C30A C25A 121.09(17) . . ?
Cl1 C1S Cl2 113.33(17) . . ?
Cl4 C2S Cl3 112.4(3) . . ?
Cl4' C2S' Cl3' 113.2(5) . . ?

loop_
_geom_bond_atom_site_label_1
_geom_bond_atom_site_label_2
_geom_bond_distance
_geom_bond_site_symmetry_2
_geom_bond_publ_flag
O1 C7 1.2027(19) . ?
O2 C8 1.3884(19) . ?
O2 C11 1.439(2) . ?
O3 C10 1.3917(18) . ?
O4 N2 1.220(3) . ?
O5 N2 1.224(3) . ?
N1 C1 1.280(2) . ?
N1 C9 1.482(2) . ?
N2 C28 1.462(2) . ?
C1 C13 1.467(2) . ?
C1 C2 1.515(2) . ?
C2 C3 1.552(2) . ?
C2 C8 1.552(2) . ?
C3 C4 1.545(2) . ?
C3 C10 1.558(2) . ?
C4 C12 1.520(2) . ?
C4 C5 1.532(2) . ?
C5 C19 1.509(2) . ?
C5 C6 1.542(2) . ?
C6 C7 1.519(2) . ?
C6 C10 1.540(2) . ?
C7 C8 1.530(2) . ?
C8 C9 1.563(2) . ?
C9 C25 1.503(2) . ?
C9 C10 1.572(2) . ?
C13 C14 1.387(2) . ?
C13 C18 1.392(3) . ?
C14 C15 1.389(3) . ?
C15 C16 1.382(4) . ?
C16 C17 1.367(3) . ?
C17 C18 1.381(3) . ?
C19 C24 1.390(3) . ?
C19 C20 1.389(2) . ?
C20 C21 1.386(3) . ?
C21 C22 1.380(3) . ?
C22 C23 1.373(3) . ?
C23 C24 1.388(3) . ?
C25 C26 1.383(2) . ?
C25 C30 1.395(2) . ?
C26 C27 1.385(3) . ?
C27 C28 1.378(3) . ?
C28 C29 1.374(3) . ?
C29 C30 1.376(3) . ?
O1A C7A 1.2052(19) . ?
O2A C8A 1.3890(19) . ?
O2A C11A 1.433(2) . ?
O3A C10A 1.3887(18) . ?
O4A N2A 1.233(2) . ?
O5A N2A 1.217(2) . ?
N1A C1A 1.280(2) . ?
N1A C9A 1.4876(19) . ?
N2A C28A 1.468(2) . ?
C1A C13A 1.468(2) . ?
C1A C2A 1.511(2) . ?
C2A C8A 1.553(2) . ?
C2A C3A 1.560(2) . ?
C3A C4A 1.545(2) . ?
C3A C10A 1.553(2) . ?
C4A C12A 1.516(3) . ?
C4A C5A 1.539(3) . ?
C5A C19A 1.510(2) . ?
C5A C6A 1.539(2) . ?
C6A C7A 1.520(2) . ?
C6A C10A 1.539(2) . ?
C7A C8A 1.524(2) . ?
C8A C9A 1.558(2) . ?
C9A C25A 1.502(2) . ?
C9A C10A 1.576(2) . ?
C13A C18A 1.388(3) . ?
C13A C14A 1.395(2) . ?
C14A C15A 1.382(3) . ?
C15A C16A 1.385(3) . ?
C16A C17A 1.370(3) . ?
C17A C18A 1.389(3) . ?
C19A C24A 1.374(3) . ?
C19A C20A 1.377(3) . ?
C20A C21A 1.389(3) . ?
C21A C22A 1.356(4) . ?
C22A C23A 1.371(4) . ?
C23A C24A 1.388(3) . ?
C25A C26A 1.386(2) . ?
C25A C30A 1.398(2) . ?
C26A C27A 1.384(3) . ?
C27A C28A 1.371(3) . ?
C28A C29A 1.380(3) . ?
C29A C30A 1.374(3) . ?
Cl1 C1S 1.738(3) . ?
Cl2 C1S 1.749(3) . ?
Cl3 C2S 1.769(6) . ?
Cl4 C2S 1.698(7) . ?
Cl3' C2S' 1.693(9) . ?
Cl4' C2S' 1.617(9) . ?
